data_7238617
loop_
_publ_author_name
'Sarma, Monima'
'Chatterjee, Tanmay'
'Das, Samar K.'

_publ_section_title
;
 Ammonium--crown ether based host--guest systems: N--H&#x22EF;O hydrogen
 bond directed guest inclusion featuring N--H donor functionalities in
 angular geometry
;
_journal_issue 9
_journal_name_full 'RSC Advances'
_journal_page_first 3920
_journal_paper_doi 10.1039/c2ra20109g
_journal_volume 2
_journal_year 2012
_chemical_formula_sum 'C76 H143 Cl4 N5 O46'
_chemical_formula_weight 2004.75
_space_group_IT_number 14
_space_group_name_Hall '-P 2yn'
_space_group_name_H-M_alt 'P 1 21/n 1'
_symmetry_cell_setting monoclinic
_symmetry_space_group_name_Hall '-P 2yn'
_symmetry_space_group_name_H-M 'P 1 21/n 1'
_atom_sites_solution_hydrogens geom
_atom_sites_solution_primary direct
_atom_sites_solution_secondary difmap
_audit_creation_method SHELXL-97
_cell_angle_alpha 90.00
_cell_angle_beta 103.233(1)
_cell_angle_gamma 90.00
_cell_formula_units_Z 4
_cell_length_a 16.1814(9)
_cell_length_b 21.7220(12)
_cell_length_c 29.3019(17)
_cell_measurement_reflns_used 7067
_cell_measurement_temperature 100(2)
_cell_measurement_theta_max 24.36
_cell_measurement_theta_min 2.23
_cell_volume 10025.9(10)
_computing_cell_refinement 'Bruker SMART'
_computing_data_collection 'Bruker SMART'
_computing_data_reduction 'Bruker SAINT'
_computing_molecular_graphics 'Bruker SHELXTL'
_computing_publication_material 'Bruker SHELXTL'
_computing_structure_refinement 'Bruker SHELXTL'
_computing_structure_solution 'Bruker SHELXTL'
_diffrn_ambient_temperature 100(2)
_diffrn_measured_fraction_theta_full 0.999
_diffrn_measured_fraction_theta_max 0.999
_diffrn_measurement_device_type 'CCD area detector'
_diffrn_measurement_method 'phi and omega scans'
_diffrn_radiation_monochromator graphite
_diffrn_radiation_source 'fine-focus sealed tube'
_diffrn_radiation_type MoK\a
_diffrn_radiation_wavelength 0.71073
_diffrn_reflns_av_R_equivalents 0.0517
_diffrn_reflns_av_sigmaI/netI 0.0445
_diffrn_reflns_limit_h_max 17
_diffrn_reflns_limit_h_min -19
_diffrn_reflns_limit_k_max 25
_diffrn_reflns_limit_k_min -25
_diffrn_reflns_limit_l_max 34
_diffrn_reflns_limit_l_min -34
_diffrn_reflns_number 83366
_diffrn_reflns_theta_full 25.00
_diffrn_reflns_theta_max 25.00
_diffrn_reflns_theta_min 1.33
_exptl_absorpt_coefficient_mu 0.210
_exptl_absorpt_correction_T_max 0.9632
_exptl_absorpt_correction_T_min 0.9022
_exptl_absorpt_correction_type empirical
_exptl_absorpt_process_details 'Bruker SADABS'
_exptl_crystal_colour Colorless
_exptl_crystal_density_diffrn 1.326
_exptl_crystal_density_method 'not measured'
_exptl_crystal_description Block
_exptl_crystal_F_000 4268
_exptl_crystal_size_max 0.50
_exptl_crystal_size_mid 0.30
_exptl_crystal_size_min 0.18
_refine_diff_density_max 1.329
_refine_diff_density_min -0.270
_refine_diff_density_rms 0.093
_refine_ls_extinction_method none
_refine_ls_goodness_of_fit_ref 1.115
_refine_ls_hydrogen_treatment mixed
_refine_ls_matrix_type full
_refine_ls_number_parameters 1228
_refine_ls_number_reflns 17646
_refine_ls_number_restraints 0
_refine_ls_restrained_S_all 1.115
_refine_ls_R_factor_all 0.0919
_refine_ls_R_factor_gt 0.0759
_refine_ls_shift/su_max 0.000
_refine_ls_shift/su_mean 0.000
_refine_ls_structure_factor_coef Fsqd
_refine_ls_weighting_details 'calc w=1/[\s^2^(Fo^2^)+(0.0760P)^2^+23.1367P] where P=(Fo^2^+2Fc^2^)/3'
_refine_ls_weighting_scheme calc
_refine_ls_wR_factor_gt 0.1842
_refine_ls_wR_factor_ref 0.1931
_reflns_number_gt 14233
_reflns_number_total 17646
_reflns_threshold_expression >2sigma(I)
_cod_data_source_file c2ra20109g.txt
_cod_data_source_block DADPM-18C6
_cod_depositor_comments
;
The following automatic conversions were performed:

data item '_exptl_absorpt_correction_type' value 'Empirical' was
changed to 'empirical' in accordance with the
/home/saulius/struct/COD-crude-data/automatic-downloads/DataCite-retrospective/RSC/depositions/lib/dictionaries/cif_core.dic
dictionary named 'cif_core.dic' version 2.4.2 last updated on
2011-04-26.

Automatic conversion script
Id: cif_fix_values 6909 2019-04-08 15:41:33Z antanas 
;
_cod_original_sg_symbol_H-M 'P 21/n'
_cod_database_code 7238617

loop_
_symmetry_equiv_pos_as_xyz
'x, y, z'
'-x+1/2, y+1/2, -z+1/2'
'-x, -y, -z'
'x-1/2, -y-1/2, z-1/2'

loop_
_atom_site_label
_atom_site_type_symbol
_atom_site_fract_x
_atom_site_fract_y
_atom_site_fract_z
_atom_site_U_iso_or_equiv
_atom_site_adp_type
_atom_site_occupancy
_atom_site_symmetry_multiplicity
_atom_site_calc_flag
_atom_site_refinement_flags
C1 C 0.7700(2) 0.24361(16) 0.97225(12) 0.0147(7) Uani 1 1 d .
C2 C 0.8166(2) 0.19006(16) 0.97345(13) 0.0195(8) Uani 1 1 d .
H2 H 0.7971 0.1524 0.9838 0.023 Uiso 1 1 calc R
C3 C 0.8929(2) 0.19271(17) 0.95914(13) 0.0219(8) Uani 1 1 d .
H3 H 0.9262 0.1565 0.9604 0.026 Uiso 1 1 calc R
C4 C 0.9214(2) 0.24700(17) 0.94307(12) 0.0179(8) Uani 1 1 d .
C5 C 0.8742(2) 0.30002(17) 0.94386(12) 0.0186(8) Uani 1 1 d .
H5 H 0.8941 0.3379 0.9342 0.022 Uiso 1 1 calc R
C6 C 0.7984(2) 0.29893(16) 0.95847(12) 0.0174(7) Uani 1 1 d .
H6 H 0.7666 0.3356 0.9590 0.021 Uiso 1 1 calc R
C7 C 1.0028(2) 0.24893(19) 0.92529(13) 0.0223(8) Uani 1 1 d .
H7A H 1.0055 0.2119 0.9059 0.027 Uiso 1 1 calc R
H7B H 1.0016 0.2855 0.9050 0.027 Uiso 1 1 calc R
C8 C 1.0814(2) 0.25140(17) 0.96467(12) 0.0178(8) Uani 1 1 d .
C9 C 1.1233(2) 0.19721(17) 0.98277(12) 0.0183(8) Uani 1 1 d .
H9 H 1.1023 0.1585 0.9702 0.022 Uiso 1 1 calc R
C10 C 1.1956(2) 0.19992(16) 1.01904(12) 0.0179(7) Uani 1 1 d .
H10 H 1.2241 0.1632 1.0313 0.021 Uiso 1 1 calc R
C11 C 1.2255(2) 0.25636(15) 1.03715(11) 0.0126(7) Uani 1 1 d .
C12 C 1.1842(2) 0.31045(15) 1.02040(12) 0.0157(7) Uani 1 1 d .
H12 H 1.2046 0.3491 1.0336 0.019 Uiso 1 1 calc R
C13 C 1.1126(2) 0.30709(17) 0.98404(13) 0.0192(8) Uani 1 1 d .
H13 H 1.0842 0.3440 0.9721 0.023 Uiso 1 1 calc R
C14 C 0.4872(2) 0.27155(16) 0.29010(12) 0.0148(7) Uani 1 1 d .
C15 C 0.4469(2) 0.32774(16) 0.29038(13) 0.0206(8) Uani 1 1 d .
H15 H 0.4705 0.3640 0.2804 0.025 Uiso 1 1 calc R
C16 C 0.3719(2) 0.33043(17) 0.30534(13) 0.0223(8) Uani 1 1 d .
H16 H 0.3441 0.3689 0.3055 0.027 Uiso 1 1 calc R
C17 C 0.3365(2) 0.27795(17) 0.32008(12) 0.0174(7) Uani 1 1 d .
C18 C 0.3768(2) 0.22197(16) 0.31789(12) 0.0163(7) Uani 1 1 d .
H18 H 0.3525 0.1855 0.3270 0.020 Uiso 1 1 calc R
C19 C 0.4515(2) 0.21827(16) 0.30277(12) 0.0155(7) Uani 1 1 d .
H19 H 0.4781 0.1796 0.3011 0.019 Uiso 1 1 calc R
C20 C 0.2557(2) 0.28147(18) 0.33787(12) 0.0196(8) Uani 1 1 d .
H20A H 0.2561 0.2483 0.3611 0.024 Uiso 1 1 calc R
H20B H 0.2538 0.3214 0.3539 0.024 Uiso 1 1 calc R
C21 C 0.1778(2) 0.27517(17) 0.29880(12) 0.0169(7) Uani 1 1 d .
C22 C 0.1365(2) 0.32626(17) 0.27607(12) 0.0182(8) Uani 1 1 d .
H22 H 0.1573 0.3662 0.2857 0.022 Uiso 1 1 calc R
C23 C 0.0651(2) 0.32033(16) 0.23948(12) 0.0168(7) Uani 1 1 d .
H23 H 0.0374 0.3558 0.2243 0.020 Uiso 1 1 calc R
C24 C 0.0351(2) 0.26237(16) 0.22556(12) 0.0136(7) Uani 1 1 d .
C25 C 0.0756(2) 0.21025(17) 0.24668(13) 0.0189(8) Uani 1 1 d .
H25 H 0.0552 0.1705 0.2362 0.023 Uiso 1 1 calc R
C26 C 0.1466(2) 0.21662(16) 0.28331(13) 0.0191(8) Uani 1 1 d .
H26 H 0.1745 0.1809 0.2981 0.023 Uiso 1 1 calc R
C27 C 0.6280(2) 0.39734(16) 1.03165(14) 0.0238(8) Uani 1 1 d .
H27A H 0.6509 0.4336 1.0509 0.029 Uiso 1 1 calc R
H27B H 0.5700 0.3893 1.0359 0.029 Uiso 1 1 calc R
C28 C 0.6247(3) 0.41028(16) 0.98139(14) 0.0259(9) Uani 1 1 d .
H28A H 0.5886 0.4467 0.9709 0.031 Uiso 1 1 calc R
H28B H 0.6825 0.4191 0.9771 0.031 Uiso 1 1 calc R
C29 C 0.5843(3) 0.36636(18) 0.90581(13) 0.0252(9) Uani 1 1 d .
H29A H 0.6415 0.3660 0.8991 0.030 Uiso 1 1 calc R
H29B H 0.5574 0.4065 0.8957 0.030 Uiso 1 1 calc R
C30 C 0.5322(3) 0.31571(19) 0.88017(14) 0.0288(9) Uani 1 1 d .
H30A H 0.4749 0.3164 0.8869 0.035 Uiso 1 1 calc R
H30B H 0.5257 0.3213 0.8460 0.035 Uiso 1 1 calc R
C31 C 0.5225(3) 0.2070(2) 0.87258(14) 0.0292(9) Uani 1 1 d .
H31A H 0.5100 0.2119 0.8381 0.035 Uiso 1 1 calc R
H31B H 0.4679 0.2061 0.8824 0.035 Uiso 1 1 calc R
C32 C 0.5695(3) 0.14836(19) 0.88628(14) 0.0279(9) Uani 1 1 d .
H32A H 0.5375 0.1136 0.8687 0.033 Uiso 1 1 calc R
H32B H 0.6258 0.1504 0.8785 0.033 Uiso 1 1 calc R
C33 C 0.6204(3) 0.08130(17) 0.94922(15) 0.0293(9) Uani 1 1 d .
H33A H 0.6769 0.0806 0.9416 0.035 Uiso 1 1 calc R
H33B H 0.5860 0.0473 0.9321 0.035 Uiso 1 1 calc R
C34 C 0.6299(3) 0.07317(17) 1.00109(15) 0.0297(9) Uani 1 1 d .
H34A H 0.5732 0.0710 1.0084 0.036 Uiso 1 1 calc R
H34B H 0.6603 0.0343 1.0115 0.036 Uiso 1 1 calc R
C35 C 0.6955(3) 0.11632(19) 1.07433(14) 0.0300(9) Uani 1 1 d .
H35A H 0.7287 0.0781 1.0830 0.036 Uiso 1 1 calc R
H35B H 0.6424 0.1130 1.0855 0.036 Uiso 1 1 calc R
C36 C 0.7459(3) 0.17073(18) 1.09661(14) 0.0287(9) Uani 1 1 d .
H36A H 0.7636 0.1646 1.1309 0.034 Uiso 1 1 calc R
H36B H 0.7977 0.1752 1.0843 0.034 Uiso 1 1 calc R
C37 C 0.7390(3) 0.27714(19) 1.10960(14) 0.0276(9) Uani 1 1 d .
H37A H 0.7944 0.2818 1.1010 0.033 Uiso 1 1 calc R
H37B H 0.7497 0.2718 1.1440 0.033 Uiso 1 1 calc R
C38 C 0.6861(3) 0.33300(18) 1.09519(13) 0.0262(9) Uani 1 1 d .
H38A H 0.6285 0.3265 1.1005 0.031 Uiso 1 1 calc R
H38B H 0.7118 0.3687 1.1142 0.031 Uiso 1 1 calc R
C39 C 0.7378(3) 0.2992(2) 0.38861(15) 0.0406(12) Uani 1 1 d .
H39A H 0.7914 0.3000 0.3778 0.049 Uiso 1 1 calc R
H39B H 0.7519 0.2929 0.4230 0.049 Uiso 1 1 calc R
C40 C 0.6920(3) 0.3587(2) 0.37705(15) 0.0400(12) Uani 1 1 d .
H40A H 0.6369 0.3572 0.3863 0.048 Uiso 1 1 calc R
H40B H 0.7261 0.3927 0.3944 0.048 Uiso 1 1 calc R
C41 C 0.6369(3) 0.42617(18) 0.31472(15) 0.0314(10) Uani 1 1 d .
H41A H 0.6705 0.4600 0.3326 0.038 Uiso 1 1 calc R
H41B H 0.5803 0.4259 0.3222 0.038 Uiso 1 1 calc R
C42 C 0.6275(3) 0.43644(17) 0.26336(16) 0.0299(10) Uani 1 1 d .
H42A H 0.5956 0.4750 0.2538 0.036 Uiso 1 1 calc R
H42B H 0.6842 0.4404 0.2563 0.036 Uiso 1 1 calc R
C43 C 0.5643(3) 0.39480(17) 0.18864(14) 0.0260(9) Uani 1 1 d .
H43A H 0.6176 0.3988 0.1778 0.031 Uiso 1 1 calc R
H43B H 0.5310 0.4331 0.1805 0.031 Uiso 1 1 calc R
C44 C 0.5147(3) 0.34102(18) 0.16549(14) 0.0268(9) Uani 1 1 d .
H44A H 0.4622 0.3364 0.1772 0.032 Uiso 1 1 calc R
H44B H 0.4982 0.3478 0.1312 0.032 Uiso 1 1 calc R
C45 C 0.5219(3) 0.23508(19) 0.15032(14) 0.0285(9) Uani 1 1 d .
H45A H 0.5149 0.2415 0.1162 0.034 Uiso 1 1 calc R
H45B H 0.4648 0.2308 0.1569 0.034 Uiso 1 1 calc R
C46 C 0.5722(3) 0.17850(19) 0.16508(14) 0.0282(9) Uani 1 1 d .
H46A H 0.5474 0.1435 0.1449 0.034 Uiso 1 1 calc R
H46B H 0.6313 0.1845 0.1620 0.034 Uiso 1 1 calc R
C47 C 0.6180(3) 0.11083(18) 0.22791(17) 0.0366(11) Uani 1 1 d .
H47A H 0.6768 0.1152 0.2239 0.044 Uiso 1 1 calc R
H47B H 0.5913 0.0755 0.2087 0.044 Uiso 1 1 calc R
C48 C 0.6189(3) 0.09960(18) 0.27829(18) 0.0389(11) Uani 1 1 d .
H48A H 0.5602 0.0950 0.2823 0.047 Uiso 1 1 calc R
H48B H 0.6505 0.0613 0.2891 0.047 Uiso 1 1 calc R
C49 C 0.6661(3) 0.1425(2) 0.35351(16) 0.0383(11) Uani 1 1 d .
H49A H 0.6900 0.1013 0.3634 0.046 Uiso 1 1 calc R
H49B H 0.6095 0.1454 0.3608 0.046 Uiso 1 1 calc R
C50 C 0.7226(3) 0.1909(2) 0.37899(15) 0.0393(12) Uani 1 1 d .
H50A H 0.7309 0.1845 0.4132 0.047 Uiso 1 1 calc R
H50B H 0.7787 0.1885 0.3710 0.047 Uiso 1 1 calc R
C51 C 0.8384(3) 0.1882(2) 0.26784(15) 0.0352(10) Uani 1 1 d .
H51A H 0.8952 0.1936 0.2888 0.042 Uiso 1 1 calc R
H51B H 0.8061 0.1586 0.2826 0.042 Uiso 1 1 calc R
C52 C 0.7925(3) 0.24950(18) 0.26108(14) 0.0272(9) Uani 1 1 d .
H52A H 0.7367 0.2446 0.2389 0.033 Uiso 1 1 calc R
H52B H 0.7824 0.2639 0.2914 0.033 Uiso 1 1 calc R
C53 C 0.8008(3) 0.3513(2) 0.23826(15) 0.0331(10) Uani 1 1 d .
H53A H 0.7936 0.3658 0.2691 0.040 Uiso 1 1 calc R
H53B H 0.7437 0.3473 0.2172 0.040 Uiso 1 1 calc R
C54 C 0.8521(3) 0.39744(18) 0.21833(15) 0.0290(9) Uani 1 1 d .
H54A H 0.8220 0.4374 0.2138 0.035 Uiso 1 1 calc R
H54B H 0.9077 0.4037 0.2404 0.035 Uiso 1 1 calc R
C55 C 0.9068(3) 0.4192(2) 0.15247(14) 0.0316(10) Uani 1 1 d .
H55A H 0.9641 0.4274 0.1722 0.038 Uiso 1 1 calc R
H55B H 0.8747 0.4584 0.1482 0.038 Uiso 1 1 calc R
C56 C 0.9143(3) 0.39508(18) 0.10591(15) 0.0306(9) Uani 1 1 d .
H56A H 0.8571 0.3872 0.0859 0.037 Uiso 1 1 calc R
H56B H 0.9430 0.4258 0.0900 0.037 Uiso 1 1 calc R
C57 C 0.9711(3) 0.3142(2) 0.06969(15) 0.0342(10) Uani 1 1 d .
H57A H 1.0009 0.3441 0.0536 0.041 Uiso 1 1 calc R
H57B H 0.9143 0.3064 0.0494 0.041 Uiso 1 1 calc R
C58 C 1.0197(3) 0.25607(19) 0.07756(15) 0.0338(10) Uani 1 1 d .
H58A H 1.0290 0.2408 0.0473 0.041 Uiso 1 1 calc R
H58B H 1.0760 0.2639 0.0986 0.041 Uiso 1 1 calc R
C59 C 1.0207(3) 0.1542(2) 0.10502(18) 0.0442(12) Uani 1 1 d .
H59A H 1.0751 0.1598 0.1282 0.053 Uiso 1 1 calc R
H59B H 1.0334 0.1399 0.0753 0.053 Uiso 1 1 calc R
C60 C 0.9683(3) 0.10766(19) 0.12234(16) 0.0355(10) Uani 1 1 d .
H60A H 0.9152 0.1005 0.0984 0.043 Uiso 1 1 calc R
H60B H 0.9997 0.0682 0.1281 0.043 Uiso 1 1 calc R
C61 C 0.8994(3) 0.08504(19) 0.18246(17) 0.0355(10) Uani 1 1 d .
H61A H 0.9290 0.0448 0.1866 0.043 Uiso 1 1 calc R
H61B H 0.8440 0.0795 0.1600 0.043 Uiso 1 1 calc R
C62 C 0.8854(3) 0.10709(18) 0.22877(15) 0.0327(10) Uani 1 1 d .
H62A H 0.8489 0.0773 0.2406 0.039 Uiso 1 1 calc R
H62B H 0.9406 0.1094 0.2518 0.039 Uiso 1 1 calc R
C63 C 0.2920(3) 0.19821(18) 0.19131(13) 0.0244(8) Uani 1 1 d .
H63A H 0.3502 0.2053 0.2103 0.029 Uiso 1 1 calc R
H63B H 0.2636 0.1682 0.2081 0.029 Uiso 1 1 calc R
C64 C 0.2440(3) 0.25707(17) 0.18520(14) 0.0240(8) Uani 1 1 d .
H64A H 0.1875 0.2506 0.1640 0.029 Uiso 1 1 calc R
H64B H 0.2354 0.2712 0.2159 0.029 Uiso 1 1 calc R
C65 C 0.2464(2) 0.36029(17) 0.16064(14) 0.0237(8) Uani 1 1 d .
H65A H 0.2342 0.3730 0.1908 0.028 Uiso 1 1 calc R
H65B H 0.1919 0.3566 0.1372 0.028 Uiso 1 1 calc R
C66 C 0.3017(2) 0.40749(16) 0.14485(13) 0.0198(8) Uani 1 1 d .
H66A H 0.2733 0.4481 0.1417 0.024 Uiso 1 1 calc R
H66B H 0.3563 0.4112 0.1683 0.024 Uiso 1 1 calc R
C67 C 0.3680(2) 0.43121(16) 0.08241(13) 0.0202(8) Uani 1 1 d .
H67A H 0.4253 0.4334 0.1034 0.024 Uiso 1 1 calc R
H67B H 0.3423 0.4727 0.0805 0.024 Uiso 1 1 calc R
C68 C 0.3745(2) 0.41041(16) 0.03467(13) 0.0200(8) Uani 1 1 d .
H68A H 0.3172 0.4087 0.0136 0.024 Uiso 1 1 calc R
H68B H 0.4092 0.4400 0.0214 0.024 Uiso 1 1 calc R
C69 C 0.4141(2) 0.32762(17) -0.00715(13) 0.0220(8) Uani 1 1 d .
H69A H 0.4418 0.3577 -0.0242 0.026 Uiso 1 1 calc R
H69B H 0.3553 0.3210 -0.0254 0.026 Uiso 1 1 calc R
C70 C 0.4618(2) 0.26797(17) -0.00203(13) 0.0205(8) Uani 1 1 d .
H70A H 0.4710 0.2548 -0.0328 0.025 Uiso 1 1 calc R
H70B H 0.5180 0.2733 0.0197 0.025 Uiso 1 1 calc R
C71 C 0.4567(2) 0.16422(17) 0.02090(14) 0.0234(8) Uani 1 1 d .
H71A H 0.5126 0.1682 0.0431 0.028 Uiso 1 1 calc R
H71B H 0.4664 0.1507 -0.0097 0.028 Uiso 1 1 calc R
C72 C 0.4043(2) 0.11760(16) 0.03868(13) 0.0209(8) Uani 1 1 d .
H72A H 0.3489 0.1126 0.0161 0.025 Uiso 1 1 calc R
H72B H 0.4337 0.0773 0.0424 0.025 Uiso 1 1 calc R
C73 C 0.3476(2) 0.09382(16) 0.10391(13) 0.0209(8) Uani 1 1 d .
H73A H 0.3785 0.0541 0.1073 0.025 Uiso 1 1 calc R
H73B H 0.2900 0.0871 0.0841 0.025 Uiso 1 1 calc R
C74 C 0.3417(2) 0.11738(16) 0.15133(13) 0.0216(8) Uani 1 1 d .
H74A H 0.3125 0.0866 0.1670 0.026 Uiso 1 1 calc R
H74B H 0.3995 0.1238 0.1711 0.026 Uiso 1 1 calc R
C75 C 0.1129(3) 0.9713(3) 0.1004(2) 0.0648(17) Uani 1 1 d .
H75A H 0.0777 0.9504 0.1188 0.097 Uiso 1 1 calc R
H75B H 0.1009 0.9541 0.0686 0.097 Uiso 1 1 calc R
H75C H 0.0998 1.0154 0.0987 0.097 Uiso 1 1 calc R
C76 C 0.2013(3) 0.9624(2) 0.12237(16) 0.0341(10) Uani 1 1 d .
Cl1 Cl 0.62942(6) 0.53409(4) 0.12286(3) 0.0196(2) Uani 1 1 d .
Cl2 Cl 0.61150(6) 0.97899(4) 0.13853(4) 0.0269(2) Uani 1 1 d .
Cl3 Cl 0.14539(6) 0.01719(4) 0.23951(4) 0.0284(2) Uani 1 1 d .
Cl4 Cl 0.13577(6) 0.50522(4) 0.04921(3) 0.0266(2) Uani 1 1 d .
H1NA H 0.688(3) 0.272(2) 1.0055(17) 0.039(13) Uiso 1 1 d .
H2NA H 1.313(3) 0.299(2) 1.0823(16) 0.040(13) Uiso 1 1 d .
H3NA H 0.574(3) 0.295(2) 0.2665(18) 0.034(16) Uiso 1 1 d .
H4NA H -0.051(2) 0.221(2) 0.1815(13) 0.015(11) Uiso 1 1 d .
H1NB H 0.653(3) 0.245(2) 0.9621(17) 0.027(13) Uiso 1 1 d .
H2NB H 1.306(3) 0.237(2) 1.0928(17) 0.027(13) Uiso 1 1 d .
H3NB H 0.600(3) 0.266(2) 0.2992(19) 0.031(16) Uiso 1 1 d .
H4NB H -0.081(3) 0.264(2) 0.1972(16) 0.028(14) Uiso 1 1 d .
H1NC H 0.681(3) 0.208(2) 0.9982(16) 0.033(13) Uiso 1 1 d .
H2NC H 1.347(3) 0.245(2) 1.0640(16) 0.036(13) Uiso 1 1 d .
H3NC H 0.568(4) 0.234(3) 0.256(2) 0.064(17) Uiso 1 1 d .
H4NC H -0.048(3) 0.277(2) 0.165(2) 0.050(16) Uiso 1 1 d .
N1 N 0.6873(2) 0.24147(16) 0.98461(13) 0.0158(6) Uani 1 1 d .
N2 N 1.3048(2) 0.25919(15) 1.07330(11) 0.0134(6) Uani 1 1 d .
N3 N 0.5696(2) 0.26832(17) 0.27749(14) 0.0165(7) Uani 1 1 d .
N4 N -0.0428(2) 0.25656(16) 0.18886(12) 0.0144(6) Uani 1 1 d .
N5 N 0.2709(3) 0.95544(17) 0.14032(14) 0.0375(9) Uani 1 1 d .
O1 O 0.68081(16) 0.34500(11) 1.04683(9) 0.0210(6) Uani 1 1 d .
O2 O 0.59059(16) 0.35773(11) 0.95438(9) 0.0225(6) Uani 1 1 d .
O3 O 0.57226(16) 0.25771(12) 0.89434(9) 0.0239(6) Uani 1 1 d .
O4 O 0.57971(17) 0.13880(12) 0.93542(9) 0.0252(6) Uani 1 1 d .
O5 O 0.67623(17) 0.12390(11) 1.02500(9) 0.0234(6) Uani 1 1 d .
O6 O 0.69541(16) 0.22472(12) 1.08660(9) 0.0238(6) Uani 1 1 d .
O7 O 0.68571(17) 0.25019(15) 0.36644(10) 0.0326(7) Uani 1 1 d .
O8 O 0.67834(17) 0.36901(13) 0.32782(10) 0.0294(6) Uani 1 1 d .
O9 O 0.58308(16) 0.38564(11) 0.23810(9) 0.0216(6) Uani 1 1 d .
O10 O 0.56478(16) 0.28670(12) 0.17541(9) 0.0220(6) Uani 1 1 d .
O11 O 0.57117(17) 0.16569(12) 0.21282(10) 0.0257(6) Uani 1 1 d .
O12 O 0.65884(18) 0.15040(13) 0.30490(10) 0.0302(7) Uani 1 1 d .
O13 O 0.84670(18) 0.16527(12) 0.22426(10) 0.0303(7) Uani 1 1 d .
O14 O 0.84159(18) 0.29351(13) 0.24340(10) 0.0293(6) Uani 1 1 d .
O15 O 0.86472(18) 0.37607(12) 0.17495(10) 0.0292(6) Uani 1 1 d .
O16 O 0.96246(18) 0.33914(13) 0.11289(10) 0.0304(6) Uani 1 1 d .
O17 O 0.97699(19) 0.21083(14) 0.09759(11) 0.0357(7) Uani 1 1 d .
O18 O 0.94881(19) 0.12865(13) 0.16465(10) 0.0332(7) Uani 1 1 d .
O19 O 0.29594(16) 0.17413(11) 0.14650(8) 0.0190(5) Uani 1 1 d .
O20 O 0.28914(16) 0.30273(11) 0.16599(9) 0.0203(6) Uani 1 1 d .
O21 O 0.31678(16) 0.38857(11) 0.10056(9) 0.0196(5) Uani 1 1 d .
O22 O 0.41278(15) 0.35097(11) 0.03787(8) 0.0186(5) Uani 1 1 d .
O23 O 0.41447(16) 0.22233(11) 0.01576(9) 0.0192(5) Uani 1 1 d .
O24 O 0.39155(16) 0.13818(11) 0.08273(9) 0.0199(6) Uani 1 1 d .
O25 O 0.69732(18) 0.49503(13) 0.14622(11) 0.0351(7) Uani 1 1 d .
O26 O 0.6557(2) 0.56258(15) 0.08414(12) 0.0451(8) Uani 1 1 d .
O27 O 0.6131(2) 0.57970(19) 0.15379(14) 0.0658(12) Uani 1 1 d .
O28 O 0.55513(18) 0.49868(14) 0.10475(12) 0.0379(7) Uani 1 1 d .
O29 O 0.6194(2) 0.93058(18) 0.10736(14) 0.0611(11) Uani 1 1 d .
O30 O 0.68942(19) 1.01192(15) 0.15365(12) 0.0436(8) Uani 1 1 d .
O31 O 0.54558(19) 1.02047(14) 0.11656(11) 0.0368(7) Uani 1 1 d .
O32 O 0.5890(2) 0.95320(15) 0.17938(11) 0.0411(8) Uani 1 1 d .
O33 O 0.21035(18) -0.02829(14) 0.25596(11) 0.0367(7) Uani 1 1 d .
O34 O 0.1736(3) 0.05924(16) 0.20912(15) 0.0667(12) Uani 1 1 d .
O35 O 0.1282(2) 0.04963(17) 0.27900(12) 0.0503(9) Uani 1 1 d .
O36 O 0.0711(2) -0.01273(16) 0.21509(15) 0.0575(10) Uani 1 1 d .
O37 O 0.1520(2) 0.46048(14) 0.01669(12) 0.0463(9) Uani 1 1 d .
O38 O 0.21212(18) 0.54136(14) 0.06567(11) 0.0355(7) Uani 1 1 d .
O39 O 0.06823(19) 0.54533(13) 0.02713(11) 0.0377(7) Uani 1 1 d .
O40 O 0.11433(19) 0.47503(14) 0.08843(11) 0.0378(7) Uani 1 1 d .
O41 O 0.27193(18) 0.08905(12) 0.34560(10) 0.0321(7) Uani 1 1 d .
O42 O 0.41900(19) 0.06561(12) 0.32850(10) 0.0313(7) Uani 1 1 d .
O43 O 0.53117(18) 0.06484(13) 0.40527(10) 0.0332(7) Uani 1 1 d .
O44 O 0.6893(2) 0.01589(15) 0.43098(11) 0.0410(8) Uani 1 1 d .
O45 O 0.4331(2) 0.98606(14) 0.19776(11) 0.0373(7) Uani 1 1 d .
O46 O 0.38569(18) 0.97730(12) 0.27598(10) 0.0294(6) Uani 1 1 d .

loop_
_atom_site_aniso_label
_atom_site_aniso_U_11
_atom_site_aniso_U_22
_atom_site_aniso_U_33
_atom_site_aniso_U_23
_atom_site_aniso_U_13
_atom_site_aniso_U_12
C1 0.0094(17) 0.0211(18) 0.0127(17) -0.0035(14) 0.0006(14) 0.0027(14)
C2 0.0180(19) 0.0170(18) 0.023(2) 0.0006(15) 0.0035(15) -0.0003(15)
C3 0.0165(19) 0.024(2) 0.024(2) -0.0052(16) 0.0026(16) 0.0044(15)
C4 0.0122(18) 0.0266(19) 0.0138(18) -0.0023(15) 0.0006(14) -0.0004(15)
C5 0.0166(19) 0.0210(18) 0.0162(18) 0.0027(14) -0.0002(15) -0.0019(15)
C6 0.0148(18) 0.0179(18) 0.0172(18) -0.0031(14) -0.0008(14) 0.0016(14)
C7 0.0126(19) 0.039(2) 0.0145(18) -0.0011(16) 0.0017(15) 0.0001(16)
C8 0.0127(18) 0.031(2) 0.0115(17) -0.0017(15) 0.0068(14) -0.0020(15)
C9 0.0140(18) 0.0216(18) 0.0205(19) -0.0074(15) 0.0061(15) -0.0002(15)
C10 0.0158(19) 0.0179(18) 0.0201(19) -0.0004(14) 0.0043(15) 0.0039(14)
C11 0.0093(17) 0.0201(17) 0.0088(16) -0.0003(13) 0.0032(13) -0.0023(13)
C12 0.0156(18) 0.0130(17) 0.0185(18) -0.0006(14) 0.0041(15) -0.0046(14)
C13 0.0155(19) 0.0208(19) 0.0216(19) 0.0070(15) 0.0047(15) 0.0041(15)
C14 0.0118(17) 0.0207(18) 0.0110(17) 0.0016(13) 0.0007(14) 0.0006(14)
C15 0.0177(19) 0.0168(18) 0.028(2) 0.0035(15) 0.0061(16) -0.0020(15)
C16 0.018(2) 0.0197(19) 0.028(2) 0.0032(15) 0.0040(16) 0.0057(15)
C17 0.0133(18) 0.0261(19) 0.0119(17) -0.0013(14) 0.0013(14) -0.0010(15)
C18 0.0138(18) 0.0202(18) 0.0129(17) 0.0019(14) -0.0010(14) -0.0049(14)
C19 0.0162(18) 0.0148(17) 0.0138(17) -0.0006(13) 0.0000(14) 0.0001(14)
C20 0.0119(18) 0.029(2) 0.0181(19) 0.0005(15) 0.0041(15) 0.0000(15)
C21 0.0081(17) 0.029(2) 0.0148(18) 0.0007(15) 0.0057(14) 0.0014(15)
C22 0.0157(19) 0.0195(18) 0.0197(19) -0.0061(14) 0.0046(15) 0.0000(14)
C23 0.0155(18) 0.0162(17) 0.0188(18) 0.0032(14) 0.0041(15) 0.0049(14)
C24 0.0086(17) 0.0200(18) 0.0123(17) 0.0032(13) 0.0024(13) 0.0020(14)
C25 0.0134(18) 0.0185(18) 0.025(2) 0.0012(15) 0.0042(15) -0.0021(14)
C26 0.0142(19) 0.0180(18) 0.025(2) 0.0095(15) 0.0040(15) 0.0039(14)
C27 0.020(2) 0.0148(18) 0.038(2) -0.0061(16) 0.0091(17) 0.0013(15)
C28 0.031(2) 0.0124(18) 0.036(2) -0.0003(16) 0.0132(19) 0.0014(16)
C29 0.023(2) 0.028(2) 0.026(2) 0.0111(16) 0.0070(17) 0.0040(17)
C30 0.022(2) 0.040(2) 0.023(2) 0.0092(18) 0.0032(17) 0.0078(18)
C31 0.023(2) 0.047(3) 0.018(2) -0.0097(18) 0.0048(17) -0.0084(19)
C32 0.026(2) 0.036(2) 0.024(2) -0.0150(17) 0.0112(17) -0.0095(18)
C33 0.026(2) 0.0175(19) 0.046(3) -0.0120(18) 0.0133(19) -0.0022(16)
C34 0.028(2) 0.0152(19) 0.050(3) 0.0004(17) 0.016(2) 0.0006(16)
C35 0.031(2) 0.029(2) 0.031(2) 0.0135(18) 0.0092(19) 0.0057(18)
C36 0.025(2) 0.033(2) 0.027(2) 0.0074(17) 0.0021(17) 0.0060(18)
C37 0.026(2) 0.036(2) 0.020(2) -0.0053(17) 0.0015(17) -0.0067(18)
C38 0.029(2) 0.029(2) 0.020(2) -0.0076(16) 0.0051(17) -0.0037(17)
C39 0.024(2) 0.079(4) 0.018(2) -0.006(2) 0.0022(18) 0.005(2)
C40 0.029(2) 0.068(3) 0.024(2) -0.020(2) 0.0090(19) -0.006(2)
C41 0.021(2) 0.028(2) 0.047(3) -0.0218(19) 0.0115(19) -0.0047(17)
C42 0.028(2) 0.0140(18) 0.052(3) -0.0056(18) 0.018(2) -0.0040(16)
C43 0.024(2) 0.022(2) 0.035(2) 0.0136(17) 0.0116(18) 0.0066(16)
C44 0.025(2) 0.032(2) 0.024(2) 0.0064(17) 0.0052(17) 0.0090(17)
C45 0.023(2) 0.039(2) 0.022(2) -0.0092(17) 0.0019(17) -0.0062(18)
C46 0.026(2) 0.030(2) 0.032(2) -0.0118(18) 0.0129(18) -0.0062(17)
C47 0.039(3) 0.0140(19) 0.061(3) -0.0025(19) 0.019(2) 0.0017(18)
C48 0.040(3) 0.0128(19) 0.071(3) 0.009(2) 0.025(2) 0.0043(18)
C49 0.026(2) 0.049(3) 0.043(3) 0.030(2) 0.014(2) 0.013(2)
C50 0.029(2) 0.065(3) 0.024(2) 0.025(2) 0.0075(19) 0.019(2)
C51 0.031(2) 0.051(3) 0.025(2) 0.013(2) 0.0105(19) -0.005(2)
C52 0.029(2) 0.031(2) 0.025(2) 0.0043(17) 0.0135(18) 0.0028(17)
C53 0.029(2) 0.038(2) 0.030(2) -0.0104(19) 0.0043(19) 0.0086(19)
C54 0.032(2) 0.022(2) 0.035(2) -0.0090(17) 0.0137(19) -0.0010(17)
C55 0.028(2) 0.037(2) 0.027(2) 0.0069(18) 0.0022(18) -0.0045(19)
C56 0.041(3) 0.022(2) 0.030(2) 0.0029(17) 0.0099(19) -0.0030(18)
C57 0.036(3) 0.044(3) 0.025(2) 0.0037(19) 0.0129(19) -0.003(2)
C58 0.046(3) 0.034(2) 0.029(2) 0.0032(18) 0.025(2) 0.003(2)
C59 0.048(3) 0.043(3) 0.046(3) -0.004(2) 0.019(2) 0.012(2)
C60 0.042(3) 0.024(2) 0.044(3) -0.0040(19) 0.018(2) 0.0065(19)
C61 0.029(2) 0.024(2) 0.051(3) 0.0052(19) 0.003(2) 0.0004(18)
C62 0.041(3) 0.021(2) 0.039(3) 0.0110(18) 0.016(2) -0.0010(18)
C63 0.029(2) 0.027(2) 0.0177(19) -0.0008(15) 0.0071(17) -0.0054(17)
C64 0.029(2) 0.024(2) 0.023(2) -0.0024(16) 0.0147(17) -0.0061(17)
C65 0.026(2) 0.0212(19) 0.026(2) -0.0042(16) 0.0104(17) 0.0002(16)
C66 0.023(2) 0.0165(18) 0.0200(19) -0.0041(14) 0.0052(16) 0.0016(15)
C67 0.0164(19) 0.0164(18) 0.028(2) 0.0040(15) 0.0051(16) -0.0021(14)
C68 0.0184(19) 0.0161(18) 0.026(2) 0.0066(15) 0.0061(16) 0.0009(15)
C69 0.020(2) 0.026(2) 0.0195(19) 0.0042(15) 0.0039(16) -0.0014(16)
C70 0.022(2) 0.027(2) 0.0151(18) -0.0010(15) 0.0085(15) -0.0019(16)
C71 0.022(2) 0.024(2) 0.027(2) 0.0008(16) 0.0098(17) 0.0069(16)
C72 0.021(2) 0.0187(18) 0.024(2) -0.0057(15) 0.0080(16) -0.0011(15)
C73 0.021(2) 0.0150(18) 0.025(2) 0.0037(15) 0.0027(16) -0.0008(15)
C74 0.025(2) 0.0148(18) 0.025(2) 0.0060(15) 0.0061(16) -0.0008(15)
C75 0.041(3) 0.087(4) 0.062(4) -0.023(3) 0.003(3) 0.024(3)
C76 0.039(3) 0.030(2) 0.037(3) -0.0032(19) 0.017(2) 0.006(2)
Cl1 0.0206(5) 0.0166(4) 0.0213(5) -0.0013(3) 0.0043(4) -0.0016(3)
Cl2 0.0212(5) 0.0239(5) 0.0368(6) 0.0020(4) 0.0089(4) 0.0012(4)
Cl3 0.0283(5) 0.0223(5) 0.0343(6) 0.0005(4) 0.0064(4) 0.0000(4)
Cl4 0.0239(5) 0.0254(5) 0.0312(5) -0.0024(4) 0.0078(4) 0.0054(4)
N1 0.0126(17) 0.0169(17) 0.0175(18) -0.0017(14) 0.0028(14) -0.0011(13)
N2 0.0123(16) 0.0143(16) 0.0140(16) 0.0027(13) 0.0040(13) 0.0011(12)
N3 0.0155(18) 0.0146(18) 0.0184(19) 0.0055(15) 0.0022(16) 0.0017(13)
N4 0.0136(18) 0.0143(17) 0.0152(17) 0.0028(13) 0.0034(13) 0.0009(13)
N5 0.033(2) 0.036(2) 0.045(2) 0.0017(17) 0.0132(19) 0.0036(17)
O1 0.0208(14) 0.0197(13) 0.0227(14) -0.0042(10) 0.0055(11) 0.0001(11)
O2 0.0234(14) 0.0205(13) 0.0253(14) 0.0015(11) 0.0088(11) 0.0018(11)
O3 0.0182(14) 0.0299(15) 0.0211(14) -0.0033(11) -0.0008(11) 0.0010(11)
O4 0.0268(15) 0.0227(14) 0.0281(15) -0.0092(11) 0.0104(12) -0.0041(11)
O5 0.0255(15) 0.0165(13) 0.0290(15) 0.0015(11) 0.0081(12) -0.0008(11)
O6 0.0213(14) 0.0246(14) 0.0237(14) 0.0003(11) 0.0017(11) 0.0017(11)
O7 0.0185(15) 0.0563(19) 0.0212(15) 0.0068(13) 0.0012(12) 0.0065(13)
O8 0.0245(15) 0.0344(16) 0.0302(16) -0.0135(12) 0.0084(12) -0.0011(12)
O9 0.0273(15) 0.0137(12) 0.0264(14) 0.0002(10) 0.0119(12) -0.0031(11)
O10 0.0184(14) 0.0243(14) 0.0206(14) -0.0018(11) -0.0015(11) 0.0004(11)
O11 0.0245(15) 0.0193(13) 0.0350(16) -0.0050(11) 0.0103(12) 0.0004(11)
O12 0.0293(16) 0.0299(15) 0.0344(16) 0.0165(13) 0.0132(13) 0.0097(12)
O13 0.0307(16) 0.0266(15) 0.0330(16) 0.0049(12) 0.0061(13) 0.0023(12)
O14 0.0282(16) 0.0302(15) 0.0306(16) 0.0006(12) 0.0092(13) 0.0008(12)
O15 0.0369(17) 0.0236(14) 0.0267(15) -0.0006(11) 0.0063(13) -0.0005(12)
O16 0.0340(17) 0.0291(15) 0.0273(15) -0.0005(12) 0.0055(13) 0.0002(13)
O17 0.0360(18) 0.0371(17) 0.0373(17) -0.0010(14) 0.0153(14) 0.0041(14)
O18 0.0352(17) 0.0235(15) 0.0403(18) -0.0009(13) 0.0075(14) -0.0027(13)
O19 0.0239(14) 0.0180(12) 0.0153(13) 0.0003(10) 0.0049(11) -0.0001(10)
O20 0.0237(14) 0.0165(12) 0.0235(14) 0.0008(10) 0.0110(11) -0.0015(11)
O21 0.0199(14) 0.0167(12) 0.0230(14) -0.0017(10) 0.0068(11) -0.0037(10)
O22 0.0188(13) 0.0184(13) 0.0187(13) 0.0022(10) 0.0044(11) 0.0018(10)
O23 0.0178(13) 0.0198(13) 0.0223(13) 0.0013(10) 0.0094(11) 0.0014(10)
O24 0.0233(14) 0.0172(13) 0.0204(13) -0.0005(10) 0.0073(11) -0.0038(10)
O25 0.0258(16) 0.0302(16) 0.0484(19) 0.0135(14) 0.0068(14) 0.0064(13)
O26 0.0347(18) 0.052(2) 0.046(2) 0.0277(16) 0.0040(15) -0.0039(15)
O27 0.052(2) 0.075(3) 0.061(2) -0.042(2) -0.0073(19) 0.023(2)
O28 0.0242(16) 0.0345(17) 0.053(2) -0.0046(15) 0.0057(14) -0.0094(13)
O29 0.061(3) 0.055(2) 0.073(3) -0.025(2) 0.029(2) 0.0062(19)
O30 0.0230(16) 0.0415(18) 0.064(2) 0.0129(16) 0.0044(15) -0.0048(14)
O31 0.0277(17) 0.0383(17) 0.0411(18) 0.0070(14) 0.0010(14) 0.0014(13)
O32 0.0368(18) 0.0425(19) 0.0426(19) 0.0133(15) 0.0064(15) 0.0007(15)
O33 0.0238(16) 0.0407(18) 0.0454(19) 0.0034(14) 0.0073(14) 0.0031(13)
O34 0.096(3) 0.036(2) 0.081(3) 0.0178(19) 0.048(3) 0.007(2)
O35 0.041(2) 0.060(2) 0.053(2) -0.0158(18) 0.0160(17) 0.0057(17)
O36 0.035(2) 0.042(2) 0.084(3) -0.0106(19) -0.0112(19) 0.0054(16)
O37 0.068(2) 0.0327(17) 0.0434(19) -0.0035(14) 0.0234(18) 0.0119(16)
O38 0.0226(15) 0.0443(18) 0.0420(18) 0.0000(14) 0.0123(14) -0.0037(13)
O39 0.0309(17) 0.0322(16) 0.0477(19) 0.0009(14) 0.0044(14) 0.0056(13)
O40 0.0340(18) 0.0419(18) 0.0412(18) 0.0063(14) 0.0165(15) -0.0006(14)
O41 0.0317(16) 0.0229(14) 0.0421(18) 0.0004(13) 0.0092(14) 0.0007(12)
O42 0.0365(17) 0.0248(15) 0.0352(17) -0.0004(12) 0.0133(14) -0.0034(13)
O43 0.0294(16) 0.0355(16) 0.0362(17) -0.0065(13) 0.0105(13) -0.0104(13)
O44 0.0387(19) 0.0468(19) 0.0411(19) 0.0013(15) 0.0162(15) 0.0004(15)
O45 0.0371(18) 0.0415(18) 0.0370(17) -0.0029(14) 0.0164(14) 0.0013(14)
O46 0.0298(16) 0.0273(15) 0.0313(16) -0.0028(12) 0.0078(13) 0.0027(12)

loop_
_atom_type_symbol
_atom_type_description
_atom_type_scat_dispersion_real
_atom_type_scat_dispersion_imag
_atom_type_scat_source
C C 0.0033 0.0016 'International Tables Vol C Tables 4.2.6.8 and 6.1.1.4'
H H 0.0000 0.0000 'International Tables Vol C Tables 4.2.6.8 and 6.1.1.4'
N N 0.0061 0.0033 'International Tables Vol C Tables 4.2.6.8 and 6.1.1.4'
O O 0.0106 0.0060 'International Tables Vol C Tables 4.2.6.8 and 6.1.1.4'
Cl Cl 0.1484 0.1585 'International Tables Vol C Tables 4.2.6.8 and 6.1.1.4'

loop_
_geom_angle_atom_site_label_1
_geom_angle_atom_site_label_2
_geom_angle_atom_site_label_3
_geom_angle
C6 C1 C2 121.6(3)
C6 C1 N1 118.9(3)
C2 C1 N1 119.4(3)
C1 C2 C3 118.3(3)
C1 C2 H2 120.9
C3 C2 H2 120.9
C4 C3 C2 121.6(3)
C4 C3 H3 119.2
C2 C3 H3 119.2
C5 C4 C3 118.3(3)
C5 C4 C7 120.4(3)
C3 C4 C7 121.3(3)
C4 C5 C6 121.4(3)
C4 C5 H5 119.3
C6 C5 H5 119.3
C1 C6 C5 118.8(3)
C1 C6 H6 120.6
C5 C6 H6 120.6
C8 C7 C4 112.5(3)
C8 C7 H7A 109.1
C4 C7 H7A 109.1
C8 C7 H7B 109.1
C4 C7 H7B 109.1
H7A C7 H7B 107.8
C13 C8 C9 118.7(3)
C13 C8 C7 120.6(3)
C9 C8 C7 120.6(3)
C10 C9 C8 120.2(3)
C10 C9 H9 119.9
C8 C9 H9 119.9
C11 C10 C9 119.5(3)
C11 C10 H10 120.3
C9 C10 H10 120.3
C10 C11 C12 121.3(3)
C10 C11 N2 119.2(3)
C12 C11 N2 119.5(3)
C13 C12 C11 118.6(3)
C13 C12 H12 120.7
C11 C12 H12 120.7
C8 C13 C12 121.7(3)
C8 C13 H13 119.2
C12 C13 H13 119.2
C19 C14 C15 120.7(3)
C19 C14 N3 119.2(3)
C15 C14 N3 120.0(3)
C16 C15 C14 119.2(3)
C16 C15 H15 120.4
C14 C15 H15 120.4
C15 C16 C17 121.2(3)
C15 C16 H16 119.4
C17 C16 H16 119.4
C18 C17 C16 118.3(3)
C18 C17 C20 120.7(3)
C16 C17 C20 121.0(3)
C19 C18 C17 121.3(3)
C19 C18 H18 119.3
C17 C18 H18 119.3
C14 C19 C18 119.1(3)
C14 C19 H19 120.4
C18 C19 H19 120.4
C21 C20 C17 111.9(3)
C21 C20 H20A 109.2
C17 C20 H20A 109.2
C21 C20 H20B 109.2
C17 C20 H20B 109.2
H20A C20 H20B 107.9
C22 C21 C26 118.2(3)
C22 C21 C20 121.5(3)
C26 C21 C20 120.3(3)
C21 C22 C23 121.4(3)
C21 C22 H22 119.3
C23 C22 H22 119.3
C24 C23 C22 119.2(3)
C24 C23 H23 120.4
C22 C23 H23 120.4
C23 C24 C25 121.1(3)
C23 C24 N4 118.9(3)
C25 C24 N4 120.0(3)
C24 C25 C26 119.3(3)
C24 C25 H25 120.4
C26 C25 H25 120.4
C25 C26 C21 120.8(3)
C25 C26 H26 119.6
C21 C26 H26 119.6
O1 C27 C28 110.0(3)
O1 C27 H27A 109.7
C28 C27 H27A 109.7
O1 C27 H27B 109.7
C28 C27 H27B 109.7
H27A C27 H27B 108.2
O2 C28 C27 108.6(3)
O2 C28 H28A 110.0
C27 C28 H28A 110.0
O2 C28 H28B 110.0
C27 C28 H28B 110.0
H28A C28 H28B 108.3
O2 C29 C30 108.3(3)
O2 C29 H29A 110.0
C30 C29 H29A 110.0
O2 C29 H29B 110.0
C30 C29 H29B 110.0
H29A C29 H29B 108.4
O3 C30 C29 109.8(3)
O3 C30 H30A 109.7
C29 C30 H30A 109.7
O3 C30 H30B 109.7
C29 C30 H30B 109.7
H30A C30 H30B 108.2
O3 C31 C32 109.8(3)
O3 C31 H31A 109.7
C32 C31 H31A 109.7
O3 C31 H31B 109.7
C32 C31 H31B 109.7
H31A C31 H31B 108.2
O4 C32 C31 109.3(3)
O4 C32 H32A 109.8
C31 C32 H32A 109.8
O4 C32 H32B 109.8
C31 C32 H32B 109.8
H32A C32 H32B 108.3
O4 C33 C34 108.8(3)
O4 C33 H33A 109.9
C34 C33 H33A 109.9
O4 C33 H33B 109.9
C34 C33 H33B 109.9
H33A C33 H33B 108.3
O5 C34 C33 109.1(3)
O5 C34 H34A 109.9
C33 C34 H34A 109.9
O5 C34 H34B 109.9
C33 C34 H34B 109.9
H34A C34 H34B 108.3
O5 C35 C36 108.9(3)
O5 C35 H35A 109.9
C36 C35 H35A 109.9
O5 C35 H35B 109.9
C36 C35 H35B 109.9
H35A C35 H35B 108.3
O6 C36 C35 109.3(3)
O6 C36 H36A 109.8
C35 C36 H36A 109.8
O6 C36 H36B 109.8
C35 C36 H36B 109.8
H36A C36 H36B 108.3
O6 C37 C38 109.1(3)
O6 C37 H37A 109.9
C38 C37 H37A 109.9
O6 C37 H37B 109.9
C38 C37 H37B 109.9
H37A C37 H37B 108.3
O1 C38 C37 109.3(3)
O1 C38 H38A 109.8
C37 C38 H38A 109.8
O1 C38 H38B 109.8
C37 C38 H38B 109.8
H38A C38 H38B 108.3
O7 C39 C40 109.6(4)
O7 C39 H39A 109.8
C40 C39 H39A 109.8
O7 C39 H39B 109.8
C40 C39 H39B 109.8
H39A C39 H39B 108.2
O8 C40 C39 108.6(3)
O8 C40 H40A 110.0
C39 C40 H40A 110.0
O8 C40 H40B 110.0
C39 C40 H40B 110.0
H40A C40 H40B 108.3
O8 C41 C42 109.6(3)
O8 C41 H41A 109.7
C42 C41 H41A 109.7
O8 C41 H41B 109.7
C42 C41 H41B 109.7
H41A C41 H41B 108.2
O9 C42 C41 109.3(3)
O9 C42 H42A 109.8
C41 C42 H42A 109.8
O9 C42 H42B 109.8
C41 C42 H42B 109.8
H42A C42 H42B 108.3
O9 C43 C44 108.7(3)
O9 C43 H43A 109.9
C44 C43 H43A 109.9
O9 C43 H43B 109.9
C44 C43 H43B 109.9
H43A C43 H43B 108.3
O10 C44 C43 109.5(3)
O10 C44 H44A 109.8
C43 C44 H44A 109.8
O10 C44 H44B 109.8
C43 C44 H44B 109.8
H44A C44 H44B 108.2
O10 C45 C46 109.3(3)
O10 C45 H45A 109.8
C46 C45 H45A 109.8
O10 C45 H45B 109.8
C46 C45 H45B 109.8
H45A C45 H45B 108.3
O11 C46 C45 108.6(3)
O11 C46 H46A 110.0
C45 C46 H46A 110.0
O11 C46 H46B 110.0
C45 C46 H46B 110.0
H46A C46 H46B 108.4
O11 C47 C48 109.1(3)
O11 C47 H47A 109.9
C48 C47 H47A 109.9
O11 C47 H47B 109.9
C48 C47 H47B 109.9
H47A C47 H47B 108.3
O12 C48 C47 108.5(3)
O12 C48 H48A 110.0
C47 C48 H48A 110.0
O12 C48 H48B 110.0
C47 C48 H48B 110.0
H48A C48 H48B 108.4
O12 C49 C50 108.8(3)
O12 C49 H49A 109.9
C50 C49 H49A 109.9
O12 C49 H49B 109.9
C50 C49 H49B 109.9
H49A C49 H49B 108.3
O7 C50 C49 109.7(3)
O7 C50 H50A 109.7
C49 C50 H50A 109.7
O7 C50 H50B 109.7
C49 C50 H50B 109.7
H50A C50 H50B 108.2
O13 C51 C52 109.8(3)
O13 C51 H51A 109.7
C52 C51 H51A 109.7
O13 C51 H51B 109.7
C52 C51 H51B 109.7
H51A C51 H51B 108.2
O14 C52 C51 110.0(3)
O14 C52 H52A 109.7
C51 C52 H52A 109.7
O14 C52 H52B 109.7
C51 C52 H52B 109.7
H52A C52 H52B 108.2
O14 C53 C54 110.4(3)
O14 C53 H53A 109.6
C54 C53 H53A 109.6
O14 C53 H53B 109.6
C54 C53 H53B 109.6
H53A C53 H53B 108.1
O15 C54 C53 109.7(3)
O15 C54 H54A 109.7
C53 C54 H54A 109.7
O15 C54 H54B 109.7
C53 C54 H54B 109.7
H54A C54 H54B 108.2
O15 C55 C56 110.2(3)
O15 C55 H55A 109.6
C56 C55 H55A 109.6
O15 C55 H55B 109.6
C56 C55 H55B 109.6
H55A C55 H55B 108.1
O16 C56 C55 108.8(3)
O16 C56 H56A 109.9
C55 C56 H56A 109.9
O16 C56 H56B 109.9
C55 C56 H56B 109.9
H56A C56 H56B 108.3
O16 C57 C58 110.3(3)
O16 C57 H57A 109.6
C58 C57 H57A 109.6
O16 C57 H57B 109.6
C58 C57 H57B 109.6
H57A C57 H57B 108.1
O17 C58 C57 111.6(4)
O17 C58 H58A 109.3
C57 C58 H58A 109.3
O17 C58 H58B 109.3
C57 C58 H58B 109.3
H58A C58 H58B 108.0
O17 C59 C60 110.0(4)
O17 C59 H59A 109.7
C60 C59 H59A 109.7
O17 C59 H59B 109.7
C60 C59 H59B 109.7
H59A C59 H59B 108.2
O18 C60 C59 109.8(4)
O18 C60 H60A 109.7
C59 C60 H60A 109.7
O18 C60 H60B 109.7
C59 C60 H60B 109.7
H60A C60 H60B 108.2
O18 C61 C62 109.5(3)
O18 C61 H61A 109.8
C62 C61 H61A 109.8
O18 C61 H61B 109.8
C62 C61 H61B 109.8
H61A C61 H61B 108.2
O13 C62 C61 111.0(3)
O13 C62 H62A 109.4
C61 C62 H62A 109.4
O13 C62 H62B 109.4
C61 C62 H62B 109.4
H62A C62 H62B 108.0
O19 C63 C64 109.7(3)
O19 C63 H63A 109.7
C64 C63 H63A 109.7
O19 C63 H63B 109.7
C64 C63 H63B 109.7
H63A C63 H63B 108.2
O20 C64 C63 110.2(3)
O20 C64 H64A 109.6
C63 C64 H64A 109.6
O20 C64 H64B 109.6
C63 C64 H64B 109.6
H64A C64 H64B 108.1
O20 C65 C66 109.0(3)
O20 C65 H65A 109.9
C66 C65 H65A 109.9
O20 C65 H65B 109.9
C66 C65 H65B 109.9
H65A C65 H65B 108.3
O21 C66 C65 108.6(3)
O21 C66 H66A 110.0
C65 C66 H66A 110.0
O21 C66 H66B 110.0
C65 C66 H66B 110.0
H66A C66 H66B 108.3
O21 C67 C68 108.9(3)
O21 C67 H67A 109.9
C68 C67 H67A 109.9
O21 C67 H67B 109.9
C68 C67 H67B 109.9
H67A C67 H67B 108.3
O22 C68 C67 109.5(3)
O22 C68 H68A 109.8
C67 C68 H68A 109.8
O22 C68 H68B 109.8
C67 C68 H68B 109.8
H68A C68 H68B 108.2
O22 C69 C70 109.5(3)
O22 C69 H69A 109.8
C70 C69 H69A 109.8
O22 C69 H69B 109.8
C70 C69 H69B 109.8
H69A C69 H69B 108.2
O23 C70 C69 109.3(3)
O23 C70 H70A 109.8
C69 C70 H70A 109.8
O23 C70 H70B 109.8
C69 C70 H70B 109.8
H70A C70 H70B 108.3
O23 C71 C72 109.9(3)
O23 C71 H71A 109.7
C72 C71 H71A 109.7
O23 C71 H71B 109.7
C72 C71 H71B 109.7
H71A C71 H71B 108.2
O24 C72 C71 108.4(3)
O24 C72 H72A 110.0
C71 C72 H72A 110.0
O24 C72 H72B 110.0
C71 C72 H72B 110.0
H72A C72 H72B 108.4
O24 C73 C74 108.4(3)
O24 C73 H73A 110.0
C74 C73 H73A 110.0
O24 C73 H73B 110.0
C74 C73 H73B 110.0
H73A C73 H73B 108.4
O19 C74 C73 110.1(3)
O19 C74 H74A 109.6
C73 C74 H74A 109.6
O19 C74 H74B 109.6
C73 C74 H74B 109.6
H74A C74 H74B 108.2
C76 C75 H75A 109.5
C76 C75 H75B 109.5
H75A C75 H75B 109.5
C76 C75 H75C 109.5
H75A C75 H75C 109.5
H75B C75 H75C 109.5
N5 C76 C75 179.1(5)
O27 Cl1 O28 110.7(2)
O27 Cl1 O25 110.2(2)
O28 Cl1 O25 110.37(19)
O27 Cl1 O26 109.7(3)
O28 Cl1 O26 108.4(2)
O25 Cl1 O26 107.38(18)
O29 Cl2 O30 111.6(2)
O29 Cl2 O31 110.2(2)
O30 Cl2 O31 109.75(18)
O29 Cl2 O32 108.9(2)
O30 Cl2 O32 108.0(2)
O31 Cl2 O32 108.32(19)
O36 Cl3 O34 109.7(3)
O36 Cl3 O35 109.6(2)
O34 Cl3 O35 109.8(2)
O36 Cl3 O33 109.01(19)
O34 Cl3 O33 109.6(2)
O35 Cl3 O33 109.1(2)
O37 Cl4 O39 110.6(2)
O37 Cl4 O40 109.83(19)
O39 Cl4 O40 109.94(19)
O37 Cl4 O38 108.5(2)
O39 Cl4 O38 108.97(18)
O40 Cl4 O38 108.97(19)
C1 N1 H1NA 106(3)
C1 N1 H1NB 108(3)
H1NA N1 H1NB 114(5)
C1 N1 H1NC 111(3)
H1NA N1 H1NC 107(4)
H1NB N1 H1NC 111(5)
C11 N2 H2NA 107(3)
C11 N2 H2NB 112(4)
H2NA N2 H2NB 115(5)
C11 N2 H2NC 113(3)
H2NA N2 H2NC 112(4)
H2NB N2 H2NC 98(4)
C14 N3 H3NA 106(4)
C14 N3 H3NB 105(4)
H3NA N3 H3NB 111(6)
C14 N3 H3NC 108(3)
H3NA N3 H3NC 111(5)
H3NB N3 H3NC 117(5)
C24 N4 H4NA 110(3)
C24 N4 H4NB 113(4)
H4NA N4 H4NB 102(4)
C24 N4 H4NC 119(4)
H4NA N4 H4NC 108(5)
H4NB N4 H4NC 103(5)
C38 O1 C27 110.5(3)
C29 O2 C28 112.4(3)
C31 O3 C30 112.1(3)
C32 O4 C33 110.7(3)
C35 O5 C34 112.4(3)
C36 O6 C37 111.3(3)
C39 O7 C50 112.8(3)
C41 O8 C40 111.4(3)
C43 O9 C42 112.6(3)
C44 O10 C45 111.0(3)
C47 O11 C46 110.0(3)
C49 O12 C48 112.5(3)
C62 O13 C51 111.6(3)
C53 O14 C52 110.6(3)
C55 O15 C54 112.8(3)
C57 O16 C56 111.1(3)
C58 O17 C59 113.4(3)
C61 O18 C60 111.3(3)
C63 O19 C74 110.9(3)
C65 O20 C64 112.1(3)
C67 O21 C66 112.7(3)
C69 O22 C68 111.2(3)
C70 O23 C71 111.7(3)
C73 O24 C72 111.9(3)

loop_
_geom_bond_atom_site_label_1
_geom_bond_atom_site_label_2
_geom_bond_distance
C1 C6 1.379(5)
C1 C2 1.382(5)
C1 N1 1.465(5)
C2 C3 1.393(5)
C2 H2 0.9500
C3 C4 1.387(5)
C3 H3 0.9500
C4 C5 1.385(5)
C4 C7 1.524(5)
C5 C6 1.389(5)
C5 H5 0.9500
C6 H6 0.9500
C7 C8 1.510(5)
C7 H7A 0.9900
C7 H7B 0.9900
C8 C13 1.382(5)
C8 C9 1.401(5)
C9 C10 1.390(5)
C9 H9 0.9500
C10 C11 1.379(5)
C10 H10 0.9500
C11 C12 1.385(5)
C11 N2 1.466(4)
C12 C13 1.385(5)
C12 H12 0.9500
C13 H13 0.9500
C14 C19 1.381(5)
C14 C15 1.385(5)
C14 N3 1.466(5)
C15 C16 1.382(5)
C15 H15 0.9500
C16 C17 1.388(5)
C16 H16 0.9500
C17 C18 1.388(5)
C17 C20 1.517(5)
C18 C19 1.382(5)
C18 H18 0.9500
C19 H19 0.9500
C20 C21 1.503(5)
C20 H20A 0.9900
C20 H20B 0.9900
C21 C22 1.385(5)
C21 C26 1.405(5)
C22 C23 1.390(5)
C22 H22 0.9500
C23 C24 1.377(5)
C23 H23 0.9500
C24 C25 1.382(5)
C24 N4 1.463(5)
C25 C26 1.388(5)
C25 H25 0.9500
C26 H26 0.9500
C27 O1 1.431(4)
C27 C28 1.488(6)
C27 H27A 0.9900
C27 H27B 0.9900
C28 O2 1.426(5)
C28 H28A 0.9900
C28 H28B 0.9900
C29 O2 1.416(4)
C29 C30 1.482(6)
C29 H29A 0.9900
C29 H29B 0.9900
C30 O3 1.434(5)
C30 H30A 0.9900
C30 H30B 0.9900
C31 O3 1.425(5)
C31 C32 1.491(6)
C31 H31A 0.9900
C31 H31B 0.9900
C32 O4 1.426(5)
C32 H32A 0.9900
C32 H32B 0.9900
C33 O4 1.427(5)
C33 C34 1.503(6)
C33 H33A 0.9900
C33 H33B 0.9900
C34 O5 1.424(5)
C34 H34A 0.9900
C34 H34B 0.9900
C35 O5 1.417(5)
C35 C36 1.498(6)
C35 H35A 0.9900
C35 H35B 0.9900
C36 O6 1.421(5)
C36 H36A 0.9900
C36 H36B 0.9900
C37 O6 1.425(5)
C37 C38 1.489(6)
C37 H37A 0.9900
C37 H37B 0.9900
C38 O1 1.424(5)
C38 H38A 0.9900
C38 H38B 0.9900
C39 O7 1.419(6)
C39 C40 1.491(7)
C39 H39A 0.9900
C39 H39B 0.9900
C40 O8 1.426(5)
C40 H40A 0.9900
C40 H40B 0.9900
C41 O8 1.422(5)
C41 C42 1.494(6)
C41 H41A 0.9900
C41 H41B 0.9900
C42 O9 1.428(5)
C42 H42A 0.9900
C42 H42B 0.9900
C43 O9 1.425(5)
C43 C44 1.490(6)
C43 H43A 0.9900
C43 H43B 0.9900
C44 O10 1.424(5)
C44 H44A 0.9900
C44 H44B 0.9900
C45 O10 1.430(5)
C45 C46 1.482(6)
C45 H45A 0.9900
C45 H45B 0.9900
C46 O11 1.430(5)
C46 H46A 0.9900
C46 H46B 0.9900
C47 O11 1.427(5)
C47 C48 1.493(7)
C47 H47A 0.9900
C47 H47B 0.9900
C48 O12 1.418(5)
C48 H48A 0.9900
C48 H48B 0.9900
C49 O12 1.413(5)
C49 C50 1.478(7)
C49 H49A 0.9900
C49 H49B 0.9900
C50 O7 1.432(5)
C50 H50A 0.9900
C50 H50B 0.9900
C51 O13 1.406(5)
C51 C52 1.515(6)
C51 H51A 0.9900
C51 H51B 0.9900
C52 O14 1.415(5)
C52 H52A 0.9900
C52 H52B 0.9900
C53 O14 1.411(5)
C53 C54 1.502(6)
C53 H53A 0.9900
C53 H53B 0.9900
C54 O15 1.411(5)
C54 H54A 0.9900
C54 H54B 0.9900
C55 O15 1.407(5)
C55 C56 1.492(6)
C55 H55A 0.9900
C55 H55B 0.9900
C56 O16 1.433(5)
C56 H56A 0.9900
C56 H56B 0.9900
C57 O16 1.413(5)
C57 C58 1.478(6)
C57 H57A 0.9900
C57 H57B 0.9900
C58 O17 1.405(5)
C58 H58A 0.9900
C58 H58B 0.9900
C59 O17 1.410(5)
C59 C60 1.482(6)
C59 H59A 0.9900
C59 H59B 0.9900
C60 O18 1.423(5)
C60 H60A 0.9900
C60 H60B 0.9900
C61 O18 1.414(5)
C61 C62 1.504(6)
C61 H61A 0.9900
C61 H61B 0.9900
C62 O13 1.403(5)
C62 H62A 0.9900
C62 H62B 0.9900
C63 O19 1.428(4)
C63 C64 1.485(5)
C63 H63A 0.9900
C63 H63B 0.9900
C64 O20 1.422(4)
C64 H64A 0.9900
C64 H64B 0.9900
C65 O20 1.420(4)
C65 C66 1.502(5)
C65 H65A 0.9900
C65 H65B 0.9900
C66 O21 1.434(4)
C66 H66A 0.9900
C66 H66B 0.9900
C67 O21 1.425(4)
C67 C68 1.496(5)
C67 H67A 0.9900
C67 H67B 0.9900
C68 O22 1.426(4)
C68 H68A 0.9900
C68 H68B 0.9900
C69 O22 1.418(4)
C69 C70 1.498(5)
C69 H69A 0.9900
C69 H69B 0.9900
C70 O23 1.423(4)
C70 H70A 0.9900
C70 H70B 0.9900
C71 O23 1.427(4)
C71 C72 1.490(5)
C71 H71A 0.9900
C71 H71B 0.9900
C72 O24 1.425(4)
C72 H72A 0.9900
C72 H72B 0.9900
C73 O24 1.421(4)
C73 C74 1.504(5)
C73 H73A 0.9900
C73 H73B 0.9900
C74 O19 1.428(4)
C74 H74A 0.9900
C74 H74B 0.9900
C75 C76 1.442(7)
C75 H75A 0.9800
C75 H75B 0.9800
C75 H75C 0.9800
C76 N5 1.139(6)
Cl1 O27 1.408(3)
Cl1 O28 1.423(3)
Cl1 O25 1.432(3)
Cl1 O26 1.439(3)
Cl2 O29 1.418(4)
Cl2 O30 1.429(3)
Cl2 O31 1.432(3)
Cl2 O32 1.441(3)
Cl3 O36 1.409(4)
Cl3 O34 1.422(4)
Cl3 O35 1.435(3)
Cl3 O33 1.443(3)
Cl4 O37 1.427(3)
Cl4 O39 1.431(3)
Cl4 O40 1.433(3)
Cl4 O38 1.450(3)
N1 H1NA 0.89(5)
N1 H1NB 0.76(5)
N1 H1NC 0.85(5)
N2 H2NA 0.90(5)
N2 H2NB 0.75(5)
N2 H2NC 0.85(5)
N3 H3NA 0.68(5)
N3 H3NB 0.71(5)
N3 H3NC 0.98(6)
N4 H4NA 0.81(4)
N4 H4NB 0.74(5)
N4 H4NC 0.82(6)

loop_
_geom_hbond_atom_site_label_D
_geom_hbond_atom_site_label_H
_geom_hbond_atom_site_label_A
_geom_hbond_distance_DH
_geom_hbond_distance_HA
_geom_hbond_distance_DA
_geom_hbond_angle_DHA
_geom_hbond_site_symmetry_A
C61 H61A O36 0.99 2.58 3.453(5) 146.8 1_655
C41 H41A O30 0.99 2.48 3.322(5) 142.7 2_645
C67 H67B O38 0.99 2.54 3.430(5) 150.2 .
C18 H18 O41 0.95 2.59 3.536(4) 174.1 .
N4 H4NA O18 0.81(4) 2.06(5) 2.863(4) 171(4) 1_455
N4 H4NC O16 0.82(6) 2.07(6) 2.875(4) 167(5) 1_455
N4 H4NB O14 0.74(5) 2.14(5) 2.840(5) 160(5) 1_455
C28 H28B O38 0.99 2.49 3.412(5) 155.0 3_666
C32 H32A O32 0.99 2.64 3.590(5) 161.0 3_666
N3 H3NC O11 0.98(6) 1.95(6) 2.930(4) 176(5) .
N3 H3NA O9 0.68(5) 2.15(6) 2.826(4) 174(6) .
N3 H3NB O7 0.71(5) 2.17(6) 2.870(5) 174(5) .
N1 H1NC O5 0.85(5) 1.99(5) 2.838(4) 173(4) .
N1 H1NB O3 0.76(5) 2.13(5) 2.886(5) 171(5) .
N1 H1NA O1 0.89(5) 2.02(5) 2.912(4) 173(4) .
N2 H2NC O23 0.85(5) 2.04(5) 2.829(4) 156(4) 1_656
N2 H2NA O21 0.90(5) 2.02(5) 2.916(4) 174(4) 1_656
N2 H2NB O19 0.75(5) 2.11(5) 2.859(4) 175(5) 1_656
